data_4075043
loop_
_publ_author_name
'Salem, Hiyam'
'Ben-David, Yehoshoa'
'Shimon, Linda J. W.'
'Milstein, David'

_publ_section_title
;
 Exclusive C&#x2212;C Activation and an Apparent \a-H Elimination with a
 Rhodium Phosphinite Pincer Complex
;
_journal_issue 9
_journal_name_full Organometallics
_journal_page_first 2292
_journal_paper_doi 10.1021/om060005q
_journal_volume 25
_journal_year 2006
_chemical_formula_sum 'C19 H34 B F4 O2 P2 Rh'
_chemical_formula_weight 546.12
_chemical_name_systematic
; 
 ? 
;
_space_group_IT_number 2
_symmetry_cell_setting triclinic
_symmetry_space_group_name_Hall '-P 1'
_symmetry_space_group_name_H-M 'P -1'
_atom_sites_solution_hydrogens geom
_atom_sites_solution_primary direct
_atom_sites_solution_secondary difmap
_audit_creation_method SHELXL-97
_cell_angle_alpha 102.62(3)
_cell_angle_beta 100.65(3)
_cell_angle_gamma 95.03(3)
_cell_formula_units_Z 2
_cell_length_a 8.0110(16)
_cell_length_b 12.127(2)
_cell_length_c 12.268(3)
_cell_measurement_reflns_used 10829
_cell_measurement_temperature 120(2)
_cell_measurement_theta_max 27.48
_cell_measurement_theta_min 2.55
_cell_volume 1132.8(5)
_computing_cell_refinement HKL
_computing_data_collection 'Collect Package (Bruker Nonius)'
_computing_data_reduction HKL
_computing_structure_refinement 'SHELXL-97 (Sheldrick, 1997)'
_computing_structure_solution 'SHELXS-97 (Sheldrick, 1990)'
_diffrn_ambient_temperature 120(2)
_diffrn_measured_fraction_theta_full 0.886
_diffrn_measured_fraction_theta_max 0.886
_diffrn_measurement_device_type 'Nonius KappaCCD'
_diffrn_measurement_method 'phi and omega scans'
_diffrn_radiation_monochromator graphite
_diffrn_radiation_source 'fine-focus sealed tube'
_diffrn_radiation_type MoK\a
_diffrn_radiation_wavelength 0.71073
_diffrn_reflns_av_R_equivalents 0.0480
_diffrn_reflns_av_sigmaI/netI 0.0300
_diffrn_reflns_limit_h_max 9
_diffrn_reflns_limit_h_min 0
_diffrn_reflns_limit_k_max 15
_diffrn_reflns_limit_k_min -15
_diffrn_reflns_limit_l_max 14
_diffrn_reflns_limit_l_min -15
_diffrn_reflns_number 4101
_diffrn_reflns_theta_full 26.37
_diffrn_reflns_theta_max 26.37
_diffrn_reflns_theta_min 3.27
_exptl_absorpt_coefficient_mu 0.941
_exptl_absorpt_correction_T_max 0.9545
_exptl_absorpt_correction_T_min 0.9118
_exptl_absorpt_correction_type none
_exptl_crystal_colour orange
_exptl_crystal_density_diffrn 1.601
_exptl_crystal_density_method 'not measured'
_exptl_crystal_description Prism
_exptl_crystal_F_000 560
_exptl_crystal_size_max 0.10
_exptl_crystal_size_mid 0.10
_exptl_crystal_size_min 0.05
_refine_diff_density_max 1.285
_refine_diff_density_min -1.350
_refine_diff_density_rms 0.130
_refine_ls_extinction_method none
_refine_ls_goodness_of_fit_ref 1.037
_refine_ls_hydrogen_treatment riding
_refine_ls_matrix_type full
_refine_ls_number_parameters 261
_refine_ls_number_reflns 4101
_refine_ls_number_restraints 0
_refine_ls_restrained_S_all 1.037
_refine_ls_R_factor_all 0.0431
_refine_ls_R_factor_gt 0.0403
_refine_ls_shift/su_max 0.002
_refine_ls_shift/su_mean 0.000
_refine_ls_structure_factor_coef Fsqd
_refine_ls_weighting_details 'calc w=1/[\s^2^(Fo^2^)+(0.0719P)^2^+2.0778P] where P=(Fo^2^+2Fc^2^)/3'
_refine_ls_weighting_scheme calc
_refine_ls_wR_factor_gt 0.1026
_refine_ls_wR_factor_ref 0.1055
_reflns_number_gt 3845
_reflns_number_total 4101
_reflns_threshold_expression >2sigma(I)
_cod_data_source_file om060005qsi20060222_014229.cif
_cod_data_source_block m407
_cod_depositor_comments
;
The following automatic conversions were performed:

'_symmetry_cell_setting' value 'Triclinic' changed to 'triclinic'
according to /home/saulius/struct/CIF-dictionaries/cif_core.dic
dictionary named 'cif_core.dic' version 2.4.1 from 2010-06-29.

Automatic conversion script
Id: cif_fix_values 1715 2011-07-08 13:25:40Z adriana 
;
_cod_original_cell_volume 1132.8(4)
_cod_original_sg_symbol_H-M P-1
_cod_database_code 4075043

loop_
_symmetry_equiv_pos_as_xyz
'x, y, z'
'-x, -y, -z'

loop_
_atom_site_label
_atom_site_type_symbol
_atom_site_fract_x
_atom_site_fract_y
_atom_site_fract_z
_atom_site_U_iso_or_equiv
_atom_site_adp_type
_atom_site_occupancy
_atom_site_symmetry_multiplicity
_atom_site_calc_flag
_atom_site_refinement_flags
Rh2 Rh 0.11104(3) 0.242745(19) 0.220890(19) 0.01013(11) Uani 1 1 d .
P2 P 0.23800(10) 0.20771(7) 0.39305(7) 0.01094(18) Uani 1 1 d .
P3 P -0.08945(10) 0.23781(7) 0.05692(7) 0.01112(18) Uani 1 1 d .
C1 C 0.2346(4) 0.1254(3) 0.1302(3) 0.0174(7) Uani 1 1 d .
H1A H 0.2981 0.0850 0.1818 0.026 Uiso 1 1 calc R
H1B H 0.3145 0.1646 0.0950 0.026 Uiso 1 1 calc R
H1C H 0.1502 0.0707 0.0705 0.026 Uiso 1 1 calc R
C11 C -0.0575(4) 0.1171(3) 0.2279(3) 0.0119(6) Uani 1 1 d .
C12 C -0.2075(4) 0.0786(3) 0.1432(3) 0.0124(6) Uani 1 1 d .
C13 C -0.3284(4) -0.0087(3) 0.1471(3) 0.0148(6) Uani 1 1 d .
H13 H -0.4294 -0.0327 0.0890 0.018 Uiso 1 1 calc R
C14 C -0.2979(4) -0.0605(3) 0.2387(3) 0.0163(7) Uani 1 1 d .
H14 H -0.3803 -0.1199 0.2430 0.020 Uiso 1 1 calc R
C15 C -0.1500(4) -0.0272(3) 0.3237(3) 0.0169(7) Uani 1 1 d .
H15 H -0.1301 -0.0634 0.3853 0.020 Uiso 1 1 calc R
C16 C -0.0317(4) 0.0606(3) 0.3162(3) 0.0125(6) Uani 1 1 d .
O21 O 0.1190(3) 0.09177(19) 0.3998(2) 0.0150(5) Uiso 1 1 d .
O31 O -0.2341(3) 0.12845(19) 0.0508(2) 0.0150(5) Uiso 1 1 d .
C22 C 0.4530(4) 0.1630(3) 0.4142(3) 0.0148(6) Uani 1 1 d .
H22 H 0.4419 0.0852 0.3628 0.018 Uiso 1 1 calc R
C23 C 0.2192(4) 0.3090(3) 0.5235(3) 0.0159(7) Uani 1 1 d .
H23 H 0.2650 0.2784 0.5908 0.019 Uiso 1 1 calc R
C24 C 0.5217(4) 0.1508(3) 0.5348(3) 0.0211(7) Uani 1 1 d .
H24A H 0.6243 0.1124 0.5358 0.032 Uiso 1 1 calc R
H24B H 0.4340 0.1058 0.5589 0.032 Uiso 1 1 calc R
H24C H 0.5509 0.2266 0.5871 0.032 Uiso 1 1 calc R
C25 C 0.5799(4) 0.2399(3) 0.3741(3) 0.0213(7) Uani 1 1 d .
H25A H 0.6146 0.3125 0.4313 0.032 Uiso 1 1 calc R
H25B H 0.5248 0.2542 0.3011 0.032 Uiso 1 1 calc R
H25C H 0.6812 0.2021 0.3642 0.032 Uiso 1 1 calc R
C26 C 0.0301(5) 0.3220(4) 0.5207(3) 0.0289(9) Uani 1 1 d .
H26A H 0.0199 0.3758 0.5907 0.043 Uiso 1 1 calc R
H26B H -0.0341 0.2477 0.5155 0.043 Uiso 1 1 calc R
H26C H -0.0166 0.3507 0.4543 0.043 Uiso 1 1 calc R
C27 C 0.3270(5) 0.4223(3) 0.5328(3) 0.0213(7) Uani 1 1 d .
H27A H 0.2859 0.4515 0.4656 0.032 Uiso 1 1 calc R
H27B H 0.4473 0.4107 0.5367 0.032 Uiso 1 1 calc R
H27C H 0.3169 0.4774 0.6020 0.032 Uiso 1 1 calc R
C32 C -0.0420(4) 0.2018(3) -0.0862(3) 0.0145(6) Uani 1 1 d .
H32 H 0.0101 0.1292 -0.0929 0.017 Uiso 1 1 calc R
C37 C -0.1899(5) 0.4141(3) 0.1995(3) 0.0228(8) Uani 1 1 d .
H37A H -0.2472 0.4827 0.2091 0.034 Uiso 1 1 calc R
H37B H -0.0677 0.4349 0.2345 0.034 Uiso 1 1 calc R
H37C H -0.2411 0.3599 0.2366 0.034 Uiso 1 1 calc R
C34 C 0.0953(5) 0.2935(3) -0.0974(3) 0.0205(7) Uani 1 1 d .
H34A H 0.1287 0.2699 -0.1711 0.031 Uiso 1 1 calc R
H34B H 0.1959 0.3030 -0.0354 0.031 Uiso 1 1 calc R
H34C H 0.0487 0.3661 -0.0929 0.031 Uiso 1 1 calc R
C35 C -0.1992(5) 0.1797(3) -0.1847(3) 0.0198(7) Uani 1 1 d .
H35A H -0.2467 0.2512 -0.1867 0.030 Uiso 1 1 calc R
H35B H -0.2861 0.1238 -0.1731 0.030 Uiso 1 1 calc R
H35C H -0.1653 0.1501 -0.2572 0.030 Uiso 1 1 calc R
C36 C -0.4021(5) 0.3299(3) 0.0148(3) 0.0225(7) Uani 1 1 d .
H36A H -0.4566 0.2743 0.0491 0.034 Uiso 1 1 calc R
H36B H -0.4143 0.2972 -0.0671 0.034 Uiso 1 1 calc R
H36C H -0.4574 0.3992 0.0262 0.034 Uiso 1 1 calc R
C33 C -0.2113(4) 0.3592(3) 0.0718(3) 0.0145(6) Uani 1 1 d .
H33 H -0.1592 0.4164 0.0359 0.017 Uiso 1 1 calc R
F1 F 0.3095(3) 0.38619(17) 0.22310(18) 0.0195(4) Uani 1 1 d .
F2 F 0.1679(3) 0.49885(19) 0.12180(18) 0.0251(5) Uani 1 1 d .
F3 F 0.4471(3) 0.55589(18) 0.2135(2) 0.0272(5) Uani 1 1 d .
F4 F 0.2375(3) 0.5550(2) 0.31575(19) 0.0301(5) Uani 1 1 d .
B1 B 0.2909(5) 0.5029(3) 0.2185(3) 0.0169(7) Uani 1 1 d .

loop_
_atom_site_aniso_label
_atom_site_aniso_U_11
_atom_site_aniso_U_22
_atom_site_aniso_U_33
_atom_site_aniso_U_23
_atom_site_aniso_U_13
_atom_site_aniso_U_12
Rh2 0.00923(15) 0.01285(15) 0.00811(15) 0.00414(10) 0.00043(10) -0.00084(10)
P2 0.0090(4) 0.0156(4) 0.0077(4) 0.0045(3) -0.0004(3) -0.0010(3)
P3 0.0106(4) 0.0154(4) 0.0069(4) 0.0043(3) -0.0008(3) 0.0003(3)
C1 0.0184(17) 0.0203(16) 0.0158(16) 0.0068(13) 0.0051(13) 0.0066(13)
C11 0.0127(15) 0.0128(14) 0.0099(15) 0.0010(11) 0.0038(12) 0.0017(12)
C12 0.0127(15) 0.0177(15) 0.0073(14) 0.0044(12) 0.0014(12) 0.0027(12)
C13 0.0121(15) 0.0183(16) 0.0117(15) 0.0027(12) -0.0006(12) -0.0016(12)
C14 0.0137(15) 0.0178(16) 0.0170(16) 0.0066(13) 0.0024(13) -0.0052(13)
C15 0.0174(16) 0.0223(17) 0.0119(15) 0.0073(13) 0.0030(13) 0.0001(13)
C16 0.0105(14) 0.0154(15) 0.0105(15) 0.0017(12) 0.0015(12) 0.0007(12)
C22 0.0112(15) 0.0195(16) 0.0150(16) 0.0075(13) 0.0025(12) 0.0009(12)
C23 0.0134(16) 0.0228(17) 0.0108(15) 0.0041(13) 0.0015(12) 0.0001(13)
C24 0.0154(16) 0.0295(19) 0.0164(17) 0.0064(14) -0.0025(13) 0.0023(14)
C25 0.0100(15) 0.0326(19) 0.0255(19) 0.0152(15) 0.0051(14) 0.0014(14)
C26 0.0176(18) 0.040(2) 0.025(2) -0.0034(17) 0.0059(15) 0.0044(16)
C27 0.0270(19) 0.0200(17) 0.0131(16) -0.0005(13) 0.0039(14) -0.0048(14)
C32 0.0159(16) 0.0180(16) 0.0097(15) 0.0056(12) 0.0008(12) 0.0019(13)
C37 0.0221(18) 0.030(2) 0.0176(18) 0.0053(15) 0.0076(15) 0.0061(15)
C34 0.0210(17) 0.0254(18) 0.0175(17) 0.0065(14) 0.0099(14) 0.0001(14)
C35 0.0200(17) 0.0270(18) 0.0106(16) 0.0038(13) -0.0003(13) 0.0038(14)
C36 0.0148(16) 0.0307(19) 0.0221(18) 0.0085(15) 0.0007(14) 0.0059(14)
C33 0.0161(16) 0.0179(16) 0.0114(15) 0.0066(12) 0.0034(12) 0.0029(13)
F1 0.0153(9) 0.0181(10) 0.0256(11) 0.0108(8) 0.0014(8) -0.0026(8)
F2 0.0257(11) 0.0296(11) 0.0207(11) 0.0132(9) -0.0014(9) 0.0028(9)
F3 0.0210(11) 0.0249(11) 0.0375(13) 0.0154(10) 0.0050(10) -0.0046(9)
F4 0.0327(13) 0.0346(12) 0.0223(11) 0.0026(9) 0.0077(10) 0.0072(10)
B1 0.0151(18) 0.0193(18) 0.0177(19) 0.0080(15) 0.0037(15) 0.0002(15)

loop_
_atom_type_symbol
_atom_type_description
_atom_type_scat_dispersion_real
_atom_type_scat_dispersion_imag
_atom_type_scat_source
C C 0.0033 0.0016 'International Tables Vol C Tables 4.2.6.8 and 6.1.1.4'
H H 0.0000 0.0000 'International Tables Vol C Tables 4.2.6.8 and 6.1.1.4'
B B 0.0013 0.0007 'International Tables Vol C Tables 4.2.6.8 and 6.1.1.4'
F F 0.0171 0.0103 'International Tables Vol C Tables 4.2.6.8 and 6.1.1.4'
P P 0.1023 0.0942 'International Tables Vol C Tables 4.2.6.8 and 6.1.1.4'
Rh Rh -1.1178 0.9187 'International Tables Vol C Tables 4.2.6.8 and 6.1.1.4'
O O 0.0106 0.0060 'International Tables Vol C Tables 4.2.6.8 and 6.1.1.4'

loop_
_geom_angle_atom_site_label_1
_geom_angle_atom_site_label_2
_geom_angle_atom_site_label_3
_geom_angle
C11 Rh2 C1 89.12(14)
C11 Rh2 F1 176.80(10)
C1 Rh2 F1 91.63(11)
C11 Rh2 P2 80.36(10)
C1 Rh2 P2 92.41(10)
F1 Rh2 P2 96.49(6)
C11 Rh2 P3 80.94(10)
C1 Rh2 P3 90.77(10)
F1 Rh2 P3 102.16(6)
P2 Rh2 P3 160.98(3)
O21 P2 C23 101.67(14)
O21 P2 C22 101.01(14)
C23 P2 C22 108.76(16)
O21 P2 Rh2 103.69(9)
C23 P2 Rh2 117.10(11)
C22 P2 Rh2 121.07(11)
O31 P3 C33 103.23(14)
O31 P3 C32 101.68(14)
C33 P3 C32 110.38(15)
O31 P3 Rh2 102.93(9)
C33 P3 Rh2 112.97(11)
C32 P3 Rh2 122.68(11)
Rh2 C1 H1A 109.5
Rh2 C1 H1B 109.5
H1A C1 H1B 109.5
Rh2 C1 H1C 109.5
H1A C1 H1C 109.5
H1B C1 H1C 109.5
C16 C11 C12 116.8(3)
C16 C11 Rh2 121.6(2)
C12 C11 Rh2 121.6(2)
C13 C12 O31 118.8(3)
C13 C12 C11 122.5(3)
O31 C12 C11 118.7(3)
C12 C13 C14 118.3(3)
C12 C13 H13 120.9
C14 C13 H13 120.9
C15 C14 C13 121.5(3)
C15 C14 H14 119.2
C13 C14 H14 119.2
C14 C15 C16 118.2(3)
C14 C15 H15 120.9
C16 C15 H15 120.9
C15 C16 O21 118.2(3)
C15 C16 C11 122.6(3)
O21 C16 C11 119.2(3)
C16 O21 P2 114.2(2)
C12 O31 P3 115.6(2)
C24 C22 C25 112.2(3)
C24 C22 P2 114.1(2)
C25 C22 P2 111.1(2)
C24 C22 H22 106.3
C25 C22 H22 106.3
P2 C22 H22 106.3
C27 C23 C26 112.1(3)
C27 C23 P2 108.8(2)
C26 C23 P2 109.5(2)
C27 C23 H23 108.8
C26 C23 H23 108.8
P2 C23 H23 108.8
C22 C24 H24A 109.5
C22 C24 H24B 109.5
H24A C24 H24B 109.5
C22 C24 H24C 109.5
H24A C24 H24C 109.5
H24B C24 H24C 109.5
C22 C25 H25A 109.5
C22 C25 H25B 109.5
H25A C25 H25B 109.5
C22 C25 H25C 109.5
H25A C25 H25C 109.5
H25B C25 H25C 109.5
C23 C26 H26A 109.5
C23 C26 H26B 109.5
H26A C26 H26B 109.5
C23 C26 H26C 109.5
H26A C26 H26C 109.5
H26B C26 H26C 109.5
C23 C27 H27A 109.5
C23 C27 H27B 109.5
H27A C27 H27B 109.5
C23 C27 H27C 109.5
H27A C27 H27C 109.5
H27B C27 H27C 109.5
C35 C32 C34 111.5(3)
C35 C32 P3 114.8(2)
C34 C32 P3 109.8(2)
C35 C32 H32 106.7
C34 C32 H32 106.7
P3 C32 H32 106.7
C33 C37 H37A 109.5
C33 C37 H37B 109.5
H37A C37 H37B 109.5
C33 C37 H37C 109.5
H37A C37 H37C 109.5
H37B C37 H37C 109.5
C32 C34 H34A 109.5
C32 C34 H34B 109.5
H34A C34 H34B 109.5
C32 C34 H34C 109.5
H34A C34 H34C 109.5
H34B C34 H34C 109.5
C32 C35 H35A 109.5
C32 C35 H35B 109.5
H35A C35 H35B 109.5
C32 C35 H35C 109.5
H35A C35 H35C 109.5
H35B C35 H35C 109.5
C33 C36 H36A 109.5
C33 C36 H36B 109.5
H36A C36 H36B 109.5
C33 C36 H36C 109.5
H36A C36 H36C 109.5
H36B C36 H36C 109.5
C36 C33 C37 110.1(3)
C36 C33 P3 114.7(2)
C37 C33 P3 108.3(2)
C36 C33 H33 107.8
C37 C33 H33 107.8
P3 C33 H33 107.8
B1 F1 Rh2 129.81(19)
F3 B1 F4 111.2(3)
F3 B1 F2 111.7(3)
F4 B1 F2 110.5(3)
F3 B1 F1 108.1(3)
F4 B1 F1 108.0(3)
F2 B1 F1 107.1(3)

loop_
_geom_bond_atom_site_label_1
_geom_bond_atom_site_label_2
_geom_bond_distance
Rh2 C11 1.973(3)
Rh2 C1 2.050(3)
Rh2 F1 2.243(2)
Rh2 P2 2.3130(10)
Rh2 P3 2.3164(11)
P2 O21 1.655(2)
P2 C23 1.831(4)
P2 C22 1.841(3)
P3 O31 1.662(2)
P3 C33 1.831(3)
P3 C32 1.833(3)
C1 H1A 0.9800
C1 H1B 0.9800
C1 H1C 0.9800
C11 C16 1.397(4)
C11 C12 1.404(4)
C12 C13 1.386(5)
C12 O31 1.388(4)
C13 C14 1.397(5)
C13 H13 0.9500
C14 C15 1.389(5)
C14 H14 0.9500
C15 C16 1.393(5)
C15 H15 0.9500
C16 O21 1.395(4)
C22 C24 1.523(5)
C22 C25 1.539(4)
C22 H22 1.0000
C23 C27 1.528(5)
C23 C26 1.532(5)
C23 H23 1.0000
C24 H24A 0.9800
C24 H24B 0.9800
C24 H24C 0.9800
C25 H25A 0.9800
C25 H25B 0.9800
C25 H25C 0.9800
C26 H26A 0.9800
C26 H26B 0.9800
C26 H26C 0.9800
C27 H27A 0.9800
C27 H27B 0.9800
C27 H27C 0.9800
C32 C35 1.535(5)
C32 C34 1.541(5)
C32 H32 1.0000
C37 C33 1.534(5)
C37 H37A 0.9800
C37 H37B 0.9800
C37 H37C 0.9800
C34 H34A 0.9800
C34 H34B 0.9800
C34 H34C 0.9800
C35 H35A 0.9800
C35 H35B 0.9800
C35 H35C 0.9800
C36 C33 1.534(5)
C36 H36A 0.9800
C36 H36B 0.9800
C36 H36C 0.9800
C33 H33 1.0000
F1 B1 1.448(4)
F2 B1 1.384(4)
F3 B1 1.373(4)
F4 B1 1.383(5)
